data_2237906
loop_
_publ_author_name
'Yokoi, Anzu'
'Yoshinari, Nobuto'
'Konno, Takumi'

_publ_section_title
;
 <i>cyclo</i>-Tetrakis(\m~2~-<small>D</small>-penicillaminato-\k^4^<i>N</i>,<i>S</i>:<i>O</i>,<i>S</i>)tetrapalladium(II)
 9.75-hydrate
;
_journal_coeditor_code IS5266
_journal_issue 5
_journal_name_full 'Acta Crystallographica Section E'
_journal_page_first m288
_journal_page_last m289
_journal_paper_doi 10.1107/S160053681301088X
_journal_volume 69
_journal_year 2013
_chemical_formula_iupac '[Pd4 (C5 H9 N O2 S)4], 9.75H2 O'
_chemical_formula_moiety 'C20 H36 N4 O8 Pd4 S4, 9.75(H2 O)'
_chemical_formula_sum 'C20 H55.5 N4 O17.75 Pd4 S4'
_chemical_formula_weight 1190.025
_chemical_name_systematic
'<i>cyclo</i>-Tetrakis(\m~2~-<i>D</i>-penicillaminato-\k^4^<i>N</i>,<i>S</i>:<i>O</i>,<i>S</i>)tetrapalladium(II) 9.75-hydrate'
_space_group_IT_number 1
_symmetry_cell_setting triclinic
_symmetry_space_group_name_Hall 'P 1'
_symmetry_space_group_name_H-M 'P 1'
_atom_sites_solution_hydrogens geom
_atom_sites_solution_primary direct
_atom_sites_solution_secondary difmap
_audit_creation_method SHELXL-97
_cell_angle_alpha 113.527(8)
_cell_angle_beta 98.425(7)
_cell_angle_gamma 108.557(8)
_cell_formula_units_Z 2
_cell_length_a 12.4517(3)
_cell_length_b 13.2680(4)
_cell_length_c 15.1666(11)
_cell_measurement_reflns_used 20017
_cell_measurement_temperature 200(2)
_cell_measurement_theta_max 27.45
_cell_measurement_theta_min 3.05
_cell_volume 2067.3(3)
_computing_cell_refinement 'PROCESS-AUTO (Rigaku, 2000)'
_computing_data_collection 'PROCESS-AUTO (Rigaku, 2000)'
_computing_data_reduction 'PROCESS-AUTO (Rigaku, 2000)'
_computing_molecular_graphics '<i>Yadokari-XG 2009</i> (Kabuto <i>et al.</i>, 2009)'
_computing_publication_material '<i>Yadokari-XG 2009</i> (Kabuto <i>et al.</i>, 2009)'
_computing_structure_refinement 'SHELXL97 (Sheldrick, 2008)'
_computing_structure_solution 'SHELXS97 (Sheldrick, 2008)'
_diffrn_ambient_temperature 200(2)
_diffrn_detector_area_resol_mean 10.000
_diffrn_measured_fraction_theta_full 0.994
_diffrn_measured_fraction_theta_max 0.994
_diffrn_measurement_device_type 'Rigaku R-AXIS RAPID'
_diffrn_measurement_method \w
_diffrn_radiation_monochromator graphite
_diffrn_radiation_source 'fine-focus sealed tube'
_diffrn_radiation_type MoK\a
_diffrn_radiation_wavelength 0.71075
_diffrn_reflns_av_R_equivalents 0.0270
_diffrn_reflns_av_sigmaI/netI 0.0360
_diffrn_reflns_limit_h_max 14
_diffrn_reflns_limit_h_min -16
_diffrn_reflns_limit_k_max 17
_diffrn_reflns_limit_k_min -16
_diffrn_reflns_limit_l_max 19
_diffrn_reflns_limit_l_min -19
_diffrn_reflns_number 20447
_diffrn_reflns_theta_full 27.45
_diffrn_reflns_theta_max 27.45
_diffrn_reflns_theta_min 3.05
_exptl_absorpt_coefficient_mu 1.982
_exptl_absorpt_correction_T_max 0.916
_exptl_absorpt_correction_T_min 0.730
_exptl_absorpt_correction_type multi-scan
_exptl_absorpt_process_details '(ABSCOR; Rigaku, 1995)'
_exptl_crystal_colour yellow
_exptl_crystal_density_diffrn 1.912
_exptl_crystal_density_method 'not measured'
_exptl_crystal_description platelet
_exptl_crystal_F_000 1187
_exptl_crystal_size_max 0.25
_exptl_crystal_size_mid 0.10
_exptl_crystal_size_min 0.03
_refine_diff_density_max 1.519
_refine_diff_density_min -0.682
_refine_ls_abs_structure_details 'Flack (1983), 6026 Friedel pairs'
_refine_ls_abs_structure_Flack -0.024(13)
_refine_ls_extinction_method none
_refine_ls_goodness_of_fit_ref 1.079
_refine_ls_hydrogen_treatment mixed
_refine_ls_matrix_type full
_refine_ls_number_parameters 1052
_refine_ls_number_reflns 15410
_refine_ls_number_restraints 67
_refine_ls_restrained_S_all 1.078
_refine_ls_R_factor_all 0.0259
_refine_ls_R_factor_gt 0.0250
_refine_ls_shift/su_max 0.001
_refine_ls_shift/su_mean 0.000
_refine_ls_structure_factor_coef Fsqd
_refine_ls_weighting_details 'calc w=1/[\s^2^(Fo^2^)+(0.0317P)^2^+0.9989P] where P=(Fo^2^+2Fc^2^)/3'
_refine_ls_weighting_scheme calc
_refine_ls_wR_factor_gt 0.0614
_refine_ls_wR_factor_ref 0.0621
_reflns_number_gt 15064
_reflns_number_total 15410
_reflns_threshold_expression I>2sigma(I)
_cod_data_source_file is5266.cif
_cod_data_source_block I
_cod_database_code 2237906
_cod_database_fobs_code 2237906

loop_
_symmetry_equiv_pos_as_xyz
'x, y, z'

loop_
_atom_site_type_symbol
_atom_site_label
_atom_site_fract_x
_atom_site_fract_y
_atom_site_fract_z
_atom_site_U_iso_or_equiv
_atom_site_adp_type
_atom_site_calc_flag
_atom_site_refinement_flags
_atom_site_occupancy
_atom_site_symmetry_multiplicity
_atom_site_disorder_assembly
_atom_site_disorder_group
Pd Pd1 0.56254(2) 0.15412(2) -0.01146(2) 0.01755(6) Uani d . 1 1 . .
Pd Pd2 0.41117(2) 0.20457(2) 0.15893(2) 0.01745(6) Uani d . 1 1 . .
Pd Pd3 0.65618(3) 0.29031(2) 0.35747(2) 0.01965(7) Uani d . 1 1 . .
Pd Pd4 0.80963(2) 0.23751(2) 0.19018(2) 0.01745(6) Uani d . 1 1 . .
Pd Pd5 0.38317(2) 0.68823(2) -0.09373(2) 0.01653(6) Uani d . 1 1 . .
Pd Pd6 0.64056(2) 0.76363(2) 0.08388(2) 0.01663(6) Uani d . 1 1 . .
Pd Pd7 0.52043(2) 0.81899(2) 0.27928(2) 0.01811(6) Uani d . 1 1 . .
Pd Pd8 0.26082(2) 0.75142(2) 0.10469(2) 0.01650(6) Uani d . 1 1 . .
S S1 0.48748(9) 0.28612(8) 0.06247(7) 0.02000(19) Uani d . 1 1 . .
S S2 0.53843(9) 0.36787(8) 0.30163(7) 0.01988(19) Uani d . 1 1 . .
S S3 0.80787(9) 0.39725(8) 0.32436(7) 0.02019(19) Uani d . 1 1 . .
S S4 0.75113(9) 0.30047(8) 0.08309(7) 0.01972(19) Uani d . 1 1 . .
S S5 0.49291(8) 0.59918(8) -0.05455(7) 0.01876(19) Uani d . 1 1 . .
S S6 0.58784(9) 0.68416(9) 0.18395(7) 0.01953(19) Uani d . 1 1 . .
S S7 0.33138(8) 0.67908(8) 0.20419(7) 0.01933(19) Uani d . 1 1 . .
S S8 0.23872(8) 0.59553(8) -0.04008(7) 0.01813(18) Uani d . 1 1 . .
O O1 0.2813(2) 0.0429(2) 0.0384(2) 0.0231(6) Uani d . 1 1 . .
O O2 0.1159(3) 0.0122(3) -0.0646(2) 0.0332(7) Uani d . 1 1 . .
O O3 0.5311(3) 0.1763(3) 0.3917(3) 0.0332(7) Uani d . 1 1 . .
O O4 0.4366(4) 0.2102(4) 0.5046(3) 0.0484(10) Uani d . 1 1 . .
O O5 0.8676(3) 0.1593(3) 0.2715(2) 0.0272(6) Uani d . 1 1 . .
O O6 1.0310(3) 0.2146(4) 0.3895(3) 0.0510(11) Uani d . 1 1 . .
O O7 0.6082(2) 0.0152(2) -0.0941(2) 0.0231(6) Uani d . 1 1 . .
O O8 0.7179(3) -0.0477(3) -0.1856(2) 0.0299(7) Uani d . 1 1 . .
O O9 0.7102(3) 0.8570(2) 0.0075(2) 0.0238(6) Uani d . 1 1 . .
O O10 0.8157(3) 0.8105(3) -0.0954(2) 0.0333(7) Uani d . 1 1 . .
O O11 0.6842(3) 0.9670(3) 0.3624(2) 0.0282(7) Uani d . 1 1 . .
O O12 0.8575(3) 1.0212(4) 0.4671(3) 0.0553(11) Uani d . 1 1 . .
O O13 0.2651(3) 0.9032(3) 0.2224(2) 0.0260(6) Uani d . 1 1 . .
O O14 0.2040(3) 0.9751(3) 0.3530(3) 0.0410(9) Uani d . 1 1 . .
O O15 0.2990(2) 0.7811(3) -0.1378(2) 0.0229(6) Uani d . 1 1 . .
O O16 0.1355(3) 0.7755(3) -0.2233(2) 0.0275(6) Uani d . 1 1 . .
N N1 0.3900(3) 0.0411(3) -0.1125(2) 0.0203(7) Uani d . 1 1 . .
H H1 0.3935 0.0211 -0.1772 0.024 Uiso calc R 1 1 . .
H H1A 0.3649 -0.0292 -0.1079 0.024 Uiso calc R 1 1 . .
N N2 0.3325(3) 0.1506(3) 0.2542(3) 0.0240(7) Uani d . 1 1 . .
H H2 0.2517 0.1275 0.2301 0.029 Uiso calc R 1 1 . .
H H2A 0.3433 0.0831 0.2484 0.029 Uiso calc R 1 1 . .
N N3 0.7798(3) 0.2570(4) 0.4357(3) 0.0296(8) Uani d . 1 1 . .
H H3 0.7763 0.2823 0.5008 0.036 Uiso calc R 1 1 . .
H H3A 0.7565 0.1748 0.4061 0.036 Uiso calc R 1 1 . .
N N4 0.8342(3) 0.1127(3) 0.0675(2) 0.0203(7) Uani d . 1 1 . .
H H4 0.9089 0.1160 0.0887 0.024 Uiso calc R 1 1 . .
H H4A 0.7797 0.0369 0.0506 0.024 Uiso calc R 1 1 . .
N N5 0.5071(3) 0.7408(3) -0.1641(2) 0.0194(7) Uani d . 1 1 . .
H H5 0.4659 0.7140 -0.2303 0.023 Uiso calc R 1 1 . .
H H5A 0.5420 0.8239 -0.1330 0.023 Uiso calc R 1 1 . .
N N6 0.7913(3) 0.8925(3) 0.2088(2) 0.0236(7) Uani d . 1 1 . .
H H6 0.8574 0.8985 0.1874 0.028 Uiso calc R 1 1 . .
H H6A 0.7870 0.9660 0.2301 0.028 Uiso calc R 1 1 . .
N N7 0.4558(3) 0.9259(3) 0.3788(2) 0.0208(7) Uani d . 1 1 . .
H H7 0.4972 0.9475 0.4436 0.025 Uiso calc R 1 1 . .
H H7A 0.4733 0.9957 0.3737 0.025 Uiso calc R 1 1 . .
N N8 0.1709(3) 0.7980(3) 0.0124(2) 0.0210(7) Uani d . 1 1 . .
H H8 0.1111 0.8127 0.0370 0.025 Uiso calc R 1 1 . .
H H8A 0.2232 0.8698 0.0195 0.025 Uiso calc R 1 1 . .
C C1 0.3559(4) 0.2285(4) -0.0483(3) 0.0234(8) Uani d . 1 1 . .
C C2 0.2972(4) 0.0906(4) -0.0983(3) 0.0209(8) Uani d . 1 1 . .
H H2B 0.2414 0.0600 -0.1668 0.025 Uiso calc R 1 1 . .
C C3 0.2244(4) 0.0447(4) -0.0382(3) 0.0229(8) Uani d . 1 1 . .
C C4 0.4041(5) 0.2698(4) -0.1216(3) 0.0317(10) Uani d . 1 1 . .
H H4C 0.3372 0.2462 -0.1794 0.047 Uiso calc R 1 1 . .
H H4D 0.4570 0.2316 -0.1458 0.047 Uiso calc R 1 1 . .
H H4E 0.4487 0.3578 -0.0863 0.047 Uiso calc R 1 1 . .
C C5 0.2723(4) 0.2883(4) -0.0111(4) 0.0348(10) Uani d . 1 1 . .
H H5C 0.3125 0.3756 0.0137 0.052 Uiso calc R 1 1 . .
H H5D 0.2521 0.2734 0.0439 0.052 Uiso calc R 1 1 . .
H H5E 0.1992 0.2540 -0.0672 0.052 Uiso calc R 1 1 . .
C C6 0.4359(4) 0.3684(4) 0.3796(3) 0.0265(9) Uani d . 1 1 . .
C C7 0.3745(4) 0.2393(4) 0.3644(3) 0.0218(8) Uani d . 1 1 . .
H H7B 0.3023 0.2338 0.3869 0.026 Uiso calc R 1 1 . .
C C8 0.4521(4) 0.2079(4) 0.4268(3) 0.0258(9) Uani d . 1 1 . .
C C9 0.3439(5) 0.4063(5) 0.3404(4) 0.0391(12) Uani d . 1 1 . .
H H9C 0.2943 0.4180 0.3849 0.059 Uiso calc R 1 1 . .
H H9D 0.2932 0.3432 0.2716 0.059 Uiso calc R 1 1 . .
H H9E 0.3849 0.4821 0.3394 0.059 Uiso calc R 1 1 . .
C C10 0.5084(5) 0.4600(4) 0.4895(4) 0.0350(11) Uani d . 1 1 . .
H H10C 0.5444 0.5407 0.4955 0.052 Uiso calc R 1 1 . .
H H10D 0.5716 0.4383 0.5120 0.052 Uiso calc R 1 1 . .
H H10E 0.4561 0.4600 0.5319 0.052 Uiso calc R 1 1 . .
C C11 0.9312(4) 0.4296(4) 0.4314(3) 0.0254(9) Uani d . 1 1 . .
C C12 0.9076(4) 0.3144(4) 0.4416(3) 0.0249(9) Uani d . 1 1 . .
H H12B 0.9589 0.3384 0.5101 0.030 Uiso calc R 1 1 . .
C C13 0.9386(4) 0.2236(4) 0.3631(3) 0.0213(8) Uani d . 1 1 . .
C C14 0.9306(5) 0.5310(5) 0.5255(4) 0.0455(13) Uani d . 1 1 . .
H H14C 1.0004 0.5587 0.5825 0.068 Uiso calc R 1 1 . .
H H14D 0.8576 0.5010 0.5419 0.068 Uiso calc R 1 1 . .
H H14E 0.9334 0.5983 0.5126 0.068 Uiso calc R 1 1 . .
C C15 1.0490(4) 0.4763(4) 0.4098(4) 0.0375(11) Uani d . 1 1 . .
H H15C 1.0545 0.5440 0.3965 0.056 Uiso calc R 1 1 . .
H H15D 1.0513 0.4111 0.3505 0.056 Uiso calc R 1 1 . .
H H15E 1.1163 0.5036 0.4687 0.056 Uiso calc R 1 1 . .
C C16 0.8366(3) 0.2537(3) -0.0042(3) 0.0202(8) Uani d . 1 1 . .
C C17 0.8233(3) 0.1252(4) -0.0265(3) 0.0207(8) Uani d . 1 1 . .
H H17B 0.8911 0.1137 -0.0508 0.025 Uiso calc R 1 1 . .
C C18 0.7080(3) 0.0242(3) -0.1089(3) 0.0200(8) Uani d . 1 1 . .
C C19 0.9684(4) 0.3435(4) 0.0515(3) 0.0288(9) Uani d . 1 1 . .
H H19C 1.0158 0.3253 0.0060 0.043 Uiso calc R 1 1 . .
H H19D 0.9979 0.3364 0.1113 0.043 Uiso calc R 1 1 . .
H H19E 0.9753 0.4261 0.0726 0.043 Uiso calc R 1 1 . .
C C20 0.7879(4) 0.2604(4) -0.0998(3) 0.0266(9) Uani d . 1 1 . .
H H20C 0.7841 0.3388 -0.0803 0.040 Uiso calc R 1 1 . .
H H20D 0.7078 0.1955 -0.1387 0.040 Uiso calc R 1 1 . .
H H20E 0.8408 0.2513 -0.1415 0.040 Uiso calc R 1 1 . .
C C21 0.5636(4) 0.5795(3) -0.1569(3) 0.0206(8) Uani d . 1 1 . .
C C22 0.6039(3) 0.6977(4) -0.1639(3) 0.0197(8) Uani d . 1 1 . .
H H22B 0.6204 0.6801 -0.2298 0.024 Uiso calc R 1 1 . .
C C23 0.7192(4) 0.7945(4) -0.0790(3) 0.0220(8) Uani d . 1 1 . .
C C24 0.4685(4) 0.4759(4) -0.2548(3) 0.0304(10) Uani d . 1 1 . .
H H24C 0.5037 0.4590 -0.3099 0.046 Uiso calc R 1 1 . .
H H24D 0.4034 0.4984 -0.2712 0.046 Uiso calc R 1 1 . .
H H24E 0.4372 0.4037 -0.2464 0.046 Uiso calc R 1 1 . .
C C25 0.6677(4) 0.5470(4) -0.1301(4) 0.0303(10) Uani d . 1 1 . .
H H25C 0.6361 0.4668 -0.1345 0.045 Uiso calc R 1 1 . .
H H25D 0.7201 0.6070 -0.0610 0.045 Uiso calc R 1 1 . .
H H25E 0.7132 0.5466 -0.1776 0.045 Uiso calc R 1 1 . .
C C26 0.7410(4) 0.7371(4) 0.2672(3) 0.0253(9) Uani d . 1 1 . .
C C27 0.8110(4) 0.8710(4) 0.2986(3) 0.0215(8) Uani d . 1 1 . .
H H27B 0.8978 0.8908 0.3235 0.026 Uiso calc R 1 1 . .
C C28 0.7823(4) 0.9590(4) 0.3831(3) 0.0262(9) Uani d . 1 1 . .
C C29 0.7994(4) 0.6606(5) 0.2034(4) 0.0359(11) Uani d . 1 1 . .
H H29C 0.8081 0.6779 0.1471 0.054 Uiso calc R 1 1 . .
H H29D 0.7489 0.5746 0.1766 0.054 Uiso calc R 1 1 . .
H H29E 0.8781 0.6808 0.2461 0.054 Uiso calc R 1 1 . .
C C30 0.7311(5) 0.7148(5) 0.3579(4) 0.0364(11) Uani d . 1 1 . .
H H30C 0.8112 0.7447 0.4037 0.055 Uiso calc R 1 1 . .
H H30D 0.6888 0.6279 0.3339 0.055 Uiso calc R 1 1 . .
H H30E 0.6870 0.7573 0.3941 0.055 Uiso calc R 1 1 . .
C C31 0.2743(4) 0.7331(4) 0.3133(3) 0.0211(8) Uani d . 1 1 . .
C C32 0.3264(4) 0.8728(4) 0.3654(3) 0.0190(8) Uani d . 1 1 . .
H H32B 0.3172 0.9012 0.4345 0.023 Uiso calc R 1 1 . .
C C33 0.2592(4) 0.9188(3) 0.3094(3) 0.0210(8) Uani d . 1 1 . .
C C34 0.3183(4) 0.6923(4) 0.3870(3) 0.0283(9) Uani d . 1 1 . .
H H34C 0.2912 0.7207 0.4461 0.042 Uiso calc R 1 1 . .
H H34D 0.4057 0.7261 0.4088 0.042 Uiso calc R 1 1 . .
H H34E 0.2861 0.6038 0.3532 0.042 Uiso calc R 1 1 . .
C C35 0.1378(4) 0.6754(4) 0.2741(3) 0.0266(9) Uani d . 1 1 . .
H H35C 0.1088 0.5872 0.2401 0.040 Uiso calc R 1 1 . .
H H35D 0.1105 0.7010 0.2260 0.040 Uiso calc R 1 1 . .
H H35E 0.1067 0.7011 0.3311 0.040 Uiso calc R 1 1 . .
C C36 0.1010(3) 0.5834(3) -0.1193(3) 0.0211(8) Uani d . 1 1 . .
C C37 0.1163(3) 0.7115(3) -0.0981(3) 0.0174(7) Uani d . 1 1 . .
H H37B 0.0347 0.7079 -0.1193 0.021 Uiso calc R 1 1 . .
C C38 0.1877(3) 0.7582(3) -0.1584(3) 0.0176(7) Uani d . 1 1 . .
C C39 -0.0021(4) 0.5281(4) -0.0858(4) 0.0327(10) Uani d . 1 1 . .
H H39C -0.0772 0.5156 -0.1285 0.049 Uiso calc R 1 1 . .
H H39D 0.0108 0.5827 -0.0150 0.049 Uiso calc R 1 1 . .
H H39E -0.0059 0.4503 -0.0926 0.049 Uiso calc R 1 1 . .
C C40 0.0796(4) 0.4998(4) -0.2302(3) 0.0306(10) Uani d . 1 1 . .
H H40C 0.0787 0.4226 -0.2379 0.046 Uiso calc R 1 1 . .
H H40D 0.1437 0.5373 -0.2526 0.046 Uiso calc R 1 1 . .
H H40E 0.0027 0.4857 -0.2714 0.046 Uiso calc R 1 1 . .
O O17 0.2360(3) 0.7792(3) 0.6258(3) 0.0368(8) Uani d D 1 1 . .
H H17F 0.295(4) 0.846(3) 0.647(3) 0.044 Uiso d D 1 1 . .
H H17G 0.213(4) 0.779(4) 0.676(3) 0.044 Uiso d D 1 1 . .
O O18 0.3581(3) 0.6315(3) 0.6191(3) 0.0376(8) Uani d D 1 1 . .
H H18F 0.323(4) 0.677(4) 0.632(4) 0.045 Uiso d D 1 1 . .
H H18G 0.422(3) 0.665(4) 0.609(4) 0.045 Uiso d D 1 1 . .
O O19 0.9512(3) 0.0057(3) 0.7877(3) 0.0372(8) Uani d D 1 1 . .
H H19F 0.881(2) -0.021(5) 0.792(4) 0.045 Uiso d D 1 1 . .
H H19G 0.997(3) -0.010(5) 0.823(4) 0.045 Uiso d D 1 1 . .
O O20 0.5778(3) 0.7806(3) 0.6202(2) 0.0372(8) Uani d D 1 1 . .
H H20F 0.635(3) 0.768(5) 0.601(3) 0.045 Uiso d D 1 1 . .
H H20G 0.603(4) 0.826(4) 0.6846(16) 0.045 Uiso d D 1 1 . .
O O21 0.7559(3) 0.7161(4) 0.5734(3) 0.0460(9) Uani d D 1 1 . .
H H21F 0.782(4) 0.694(5) 0.615(4) 0.055 Uiso d D 1 1 . .
H H21G 0.818(3) 0.772(4) 0.576(4) 0.055 Uiso d D 1 1 . .
O O22 0.8781(3) 0.6974(4) 0.7329(3) 0.0414(9) Uani d D 1 1 . .
H H22F 0.859(4) 0.728(5) 0.786(3) 0.050 Uiso d D 1 1 . .
H H22G 0.947(3) 0.749(4) 0.742(4) 0.050 Uiso d D 1 1 . .
O O23 0.5672(3) 0.9673(3) 0.5820(3) 0.0363(8) Uani d D 1 1 . .
H H23F 0.563(4) 0.904(3) 0.585(4) 0.044 Uiso d D 1 1 . .
H H23G 0.641(2) 1.013(4) 0.600(4) 0.044 Uiso d D 1 1 . .
O O24 0.0002(3) 0.2202(4) 0.7741(3) 0.0449(9) Uani d D 1 1 . .
H H24F -0.012(5) 0.157(4) 0.779(5) 0.054 Uiso d D 1 1 . .
H H24G 0.060(4) 0.235(5) 0.753(4) 0.054 Uiso d D 1 1 . .
O O25 0.7894(3) 0.1475(3) 0.6288(3) 0.0416(8) Uani d D 1 1 . .
H H25F 0.858(3) 0.178(5) 0.674(3) 0.050 Uiso d D 1 1 . .
H H25G 0.802(4) 0.116(5) 0.572(2) 0.050 Uiso d D 1 1 . .
O O26 0.4061(3) 0.0111(3) 0.6861(3) 0.0386(8) Uani d D 1 1 . .
H H26F 0.464(3) 0.007(5) 0.663(4) 0.046 Uiso d D 1 1 . .
H H26G 0.362(4) 0.026(5) 0.649(4) 0.046 Uiso d D 1 1 . .
O O27 0.0682(3) 0.0366(3) 0.2512(2) 0.0374(8) Uani d D 1 1 . .
H H27F 0.040(4) 0.077(4) 0.293(3) 0.045 Uiso d D 1 1 . .
H H27G 0.115(4) 0.018(5) 0.282(3) 0.045 Uiso d D 1 1 . .
O O28 0.9639(3) 0.8198(4) 0.0690(3) 0.0405(8) Uani d D 1 1 . .
H H28F 0.930(5) 0.835(5) 0.028(3) 0.049 Uiso d D 1 1 . .
H H28G 0.996(5) 0.875(4) 0.1274(18) 0.049 Uiso d D 1 1 . .
O O29 0.0768(3) 0.1372(4) 0.1199(3) 0.0439(9) Uani d D 1 1 . .
H H29F 0.078(6) 0.096(4) 0.059(2) 0.053 Uiso d D 1 1 . .
H H29G 0.069(6) 0.091(4) 0.147(4) 0.053 Uiso d D 1 1 . .
O O30 0.9422(4) 0.9185(4) 0.5849(3) 0.0563(11) Uani d D 1 1 . .
H H30F 0.961(6) 0.983(3) 0.578(4) 0.068 Uiso d D 1 1 . .
H H30G 0.954(6) 0.940(5) 0.6485(19) 0.068 Uiso d D 1 1 . .
O O31 0.2735(4) 0.0901(4) 0.5859(3) 0.0523(10) Uani d D 1 1 . .
H H31F 0.213(4) 0.025(4) 0.549(4) 0.063 Uiso d D 1 1 . .
H H31G 0.315(5) 0.109(5) 0.550(4) 0.063 Uiso d D 1 1 . .
O O32 0.1683(6) 0.2489(5) 0.6778(5) 0.094(2) Uani d D 1 1 . .
H H32F 0.144(4) 0.263(5) 0.626(4) 0.113 Uiso d D 1 1 . .
H H32G 0.202(8) 0.202(7) 0.651(6) 0.113 Uiso d D 1 1 . .
O O33 0.0993(5) 0.8375(5) 0.4988(4) 0.0651(13) Uani d D 1 1 . .
H H33F 0.111(6) 0.797(6) 0.530(5) 0.078 Uiso d D 1 1 . .
H H33G 0.056(6) 0.871(6) 0.529(5) 0.078 Uiso d D 1 1 . .
O O34 0.2066(5) 0.3892(5) 0.5768(4) 0.0731(15) Uani d D 1 1 . .
H H34F 0.267(4) 0.450(5) 0.587(5) 0.088 Uiso d D 1 1 . .
H H34G 0.164(5) 0.353(6) 0.514(2) 0.088 Uiso d D 1 1 . .
O O35A 0.6203(8) 0.2636(7) 0.6738(6) 0.0473(18) Uani d PD 0.50 1 A 1
H H35F 0.673(8) 0.236(11) 0.662(8) 0.057 Uiso d PD 0.50 1 B 1
H H35G 0.562(7) 0.227(10) 0.620(5) 0.057 Uiso d PD 0.50 1 C 1
O O35B 0.7105(7) 0.3189(8) 0.6173(6) 0.0428(18) Uani d PD 0.50 1 D 2
H H35H 0.645(5) 0.323(10) 0.613(9) 0.051 Uiso d PD 0.50 1 E 2
H H35I 0.710(9) 0.258(7) 0.622(10) 0.051 Uiso d PD 0.50 1 F 2
O O36A 0.7793(9) 0.4317(7) 0.6403(6) 0.060(3) Uani d PD 0.50 1 G 1
H H36F 0.790(12) 0.506(4) 0.669(10) 0.072 Uiso d PD 0.50 1 H 1
H H36G 0.736(12) 0.395(9) 0.666(10) 0.072 Uiso d PD 0.50 1 I 1

loop_
_atom_site_aniso_label
_atom_site_aniso_U_11
_atom_site_aniso_U_22
_atom_site_aniso_U_33
_atom_site_aniso_U_12
_atom_site_aniso_U_13
_atom_site_aniso_U_23
Pd1 0.01898(15) 0.01577(14) 0.01867(14) 0.00661(11) 0.00782(11) 0.00872(11)
Pd2 0.01978(15) 0.01643(14) 0.01862(14) 0.00832(11) 0.00777(11) 0.00939(11)
Pd3 0.02208(15) 0.02032(15) 0.02266(15) 0.01175(12) 0.01158(12) 0.01195(12)
Pd4 0.01941(15) 0.01653(14) 0.01521(13) 0.00718(11) 0.00666(10) 0.00626(11)
Pd5 0.01712(14) 0.01635(13) 0.01776(13) 0.00712(11) 0.00635(10) 0.00918(11)
Pd6 0.01805(14) 0.01675(13) 0.01560(13) 0.00801(11) 0.00604(10) 0.00728(11)
Pd7 0.02024(15) 0.01885(14) 0.01730(14) 0.01009(11) 0.00649(11) 0.00875(12)
Pd8 0.02006(14) 0.01697(14) 0.01576(13) 0.00908(11) 0.00712(10) 0.00920(11)
S1 0.0235(5) 0.0168(4) 0.0221(5) 0.0086(4) 0.0102(4) 0.0104(4)
S2 0.0233(5) 0.0166(4) 0.0219(4) 0.0090(4) 0.0090(4) 0.0098(4)
S3 0.0230(5) 0.0175(4) 0.0194(4) 0.0084(4) 0.0091(4) 0.0074(4)
S4 0.0221(5) 0.0164(4) 0.0191(4) 0.0065(4) 0.0075(3) 0.0078(4)
S5 0.0205(5) 0.0167(4) 0.0191(4) 0.0081(3) 0.0059(3) 0.0082(4)
S6 0.0226(5) 0.0199(4) 0.0191(4) 0.0102(4) 0.0081(3) 0.0103(4)
S7 0.0225(5) 0.0186(4) 0.0198(4) 0.0110(4) 0.0076(3) 0.0095(4)
S8 0.0210(5) 0.0170(4) 0.0194(4) 0.0082(4) 0.0083(3) 0.0104(4)
O1 0.0247(15) 0.0210(14) 0.0206(14) 0.0049(11) 0.0053(11) 0.0114(12)
O2 0.0210(15) 0.050(2) 0.0358(17) 0.0146(14) 0.0108(12) 0.0262(16)
O3 0.0333(17) 0.0367(17) 0.057(2) 0.0233(14) 0.0292(15) 0.0353(16)
O4 0.057(2) 0.083(3) 0.037(2) 0.045(2) 0.0266(17) 0.041(2)
O5 0.0362(17) 0.0256(15) 0.0163(13) 0.0162(13) 0.0044(11) 0.0057(12)
O6 0.042(2) 0.056(2) 0.0342(19) 0.0325(18) -0.0008(15) -0.0023(17)
O7 0.0176(13) 0.0153(13) 0.0292(15) 0.0049(10) 0.0078(11) 0.0054(11)
O8 0.0266(15) 0.0299(16) 0.0197(14) 0.0110(13) 0.0062(11) 0.0004(12)
O9 0.0273(15) 0.0221(14) 0.0219(14) 0.0072(11) 0.0127(11) 0.0111(12)
O10 0.0231(16) 0.0492(19) 0.0283(16) 0.0150(14) 0.0128(12) 0.0174(15)
O11 0.0262(15) 0.0218(14) 0.0311(16) 0.0112(12) 0.0068(12) 0.0075(13)
O12 0.040(2) 0.072(3) 0.0229(17) 0.0284(19) -0.0025(14) -0.0044(18)
O13 0.0420(18) 0.0267(15) 0.0194(14) 0.0219(14) 0.0109(12) 0.0138(12)
O14 0.062(2) 0.064(2) 0.0338(18) 0.055(2) 0.0265(16) 0.0299(17)
O15 0.0225(14) 0.0262(15) 0.0283(15) 0.0109(12) 0.0103(11) 0.0191(12)
O16 0.0275(16) 0.0426(18) 0.0295(15) 0.0192(13) 0.0126(12) 0.0278(14)
N1 0.0219(17) 0.0180(16) 0.0216(16) 0.0065(13) 0.0098(13) 0.0104(13)
N2 0.0240(18) 0.0231(17) 0.0253(17) 0.0060(14) 0.0113(14) 0.0135(15)
N3 0.038(2) 0.043(2) 0.034(2) 0.0275(18) 0.0237(16) 0.0291(18)
N4 0.0210(16) 0.0196(16) 0.0208(16) 0.0101(13) 0.0092(13) 0.0080(13)
N5 0.0165(15) 0.0218(16) 0.0188(15) 0.0073(13) 0.0074(12) 0.0087(13)
N6 0.0226(17) 0.0241(17) 0.0196(16) 0.0041(13) 0.0060(13) 0.0109(14)
N7 0.0251(17) 0.0187(16) 0.0194(16) 0.0102(13) 0.0054(13) 0.0096(13)
N8 0.0234(17) 0.0212(16) 0.0224(16) 0.0105(13) 0.0120(13) 0.0113(14)
C1 0.029(2) 0.022(2) 0.024(2) 0.0120(16) 0.0071(16) 0.0146(17)
C2 0.025(2) 0.027(2) 0.0171(18) 0.0140(16) 0.0090(15) 0.0131(16)
C3 0.023(2) 0.022(2) 0.0225(19) 0.0092(16) 0.0086(15) 0.0095(16)
C4 0.051(3) 0.023(2) 0.029(2) 0.015(2) 0.0132(19) 0.0197(18)
C5 0.039(3) 0.033(2) 0.042(3) 0.024(2) 0.014(2) 0.020(2)
C6 0.031(2) 0.023(2) 0.029(2) 0.0149(18) 0.0151(17) 0.0095(17)
C7 0.0203(19) 0.023(2) 0.0229(19) 0.0114(16) 0.0115(15) 0.0083(16)
C8 0.025(2) 0.021(2) 0.031(2) 0.0094(16) 0.0098(17) 0.0129(17)
C9 0.041(3) 0.044(3) 0.058(3) 0.033(2) 0.030(2) 0.032(3)
C10 0.047(3) 0.027(2) 0.030(2) 0.015(2) 0.021(2) 0.0093(19)
C11 0.025(2) 0.022(2) 0.0207(19) 0.0097(16) 0.0010(15) 0.0043(16)
C12 0.024(2) 0.033(2) 0.0173(19) 0.0167(18) 0.0050(15) 0.0083(17)
C13 0.0222(19) 0.0197(19) 0.0174(18) 0.0094(15) 0.0030(14) 0.0053(15)
C14 0.064(4) 0.033(3) 0.024(2) 0.028(3) 0.002(2) -0.002(2)
C15 0.024(2) 0.036(3) 0.043(3) 0.0050(19) 0.0066(19) 0.017(2)
C16 0.0216(19) 0.0176(18) 0.0190(18) 0.0039(15) 0.0084(14) 0.0091(15)
C17 0.0177(19) 0.0222(19) 0.0198(19) 0.0048(15) 0.0080(14) 0.0099(16)
C18 0.0191(19) 0.0199(18) 0.0218(19) 0.0088(15) 0.0060(14) 0.0102(16)
C19 0.021(2) 0.027(2) 0.028(2) 0.0012(16) 0.0053(16) 0.0099(18)
C20 0.030(2) 0.027(2) 0.023(2) 0.0080(18) 0.0112(17) 0.0152(18)
C21 0.024(2) 0.0187(18) 0.0196(18) 0.0116(16) 0.0088(15) 0.0073(15)
C22 0.0201(19) 0.0228(19) 0.0169(18) 0.0093(15) 0.0081(14) 0.0090(16)
C23 0.027(2) 0.0194(19) 0.0212(19) 0.0105(16) 0.0061(15) 0.0103(16)
C24 0.040(3) 0.020(2) 0.022(2) 0.0063(18) 0.0077(18) 0.0076(17)
C25 0.035(2) 0.036(2) 0.036(2) 0.026(2) 0.0180(19) 0.021(2)
C26 0.026(2) 0.027(2) 0.025(2) 0.0132(17) 0.0029(16) 0.0146(18)
C27 0.0210(19) 0.0220(19) 0.0197(18) 0.0094(16) 0.0053(14) 0.0083(16)
C28 0.027(2) 0.024(2) 0.023(2) 0.0088(17) 0.0052(16) 0.0087(17)
C29 0.032(2) 0.038(3) 0.045(3) 0.025(2) 0.010(2) 0.020(2)
C30 0.042(3) 0.037(3) 0.037(3) 0.016(2) 0.007(2) 0.026(2)
C31 0.026(2) 0.0209(19) 0.0189(18) 0.0138(16) 0.0083(15) 0.0080(15)
C32 0.025(2) 0.0220(19) 0.0166(17) 0.0142(16) 0.0104(14) 0.0110(15)
C33 0.026(2) 0.0161(18) 0.0185(18) 0.0102(15) 0.0037(15) 0.0063(15)
C34 0.036(2) 0.031(2) 0.030(2) 0.0193(19) 0.0162(18) 0.0196(19)
C35 0.028(2) 0.030(2) 0.031(2) 0.0139(18) 0.0149(17) 0.0183(19)
C36 0.022(2) 0.0158(18) 0.0212(19) 0.0032(15) 0.0026(15) 0.0094(16)
C37 0.0155(18) 0.0196(18) 0.0205(18) 0.0055(14) 0.0063(14) 0.0139(16)
C38 0.0199(19) 0.0171(17) 0.0180(17) 0.0086(14) 0.0080(14) 0.0088(15)
C39 0.025(2) 0.032(2) 0.036(2) 0.0030(18) 0.0062(18) 0.020(2)
C40 0.037(3) 0.024(2) 0.020(2) 0.0036(18) 0.0021(17) 0.0098(18)
O17 0.040(2) 0.0383(19) 0.0361(18) 0.0147(15) 0.0203(15) 0.0197(16)
O18 0.040(2) 0.0367(19) 0.0373(19) 0.0171(15) 0.0110(15) 0.0177(16)
O19 0.0335(18) 0.051(2) 0.0362(19) 0.0196(16) 0.0129(15) 0.0269(17)
O20 0.0357(19) 0.0325(18) 0.0287(17) 0.0126(15) 0.0022(13) 0.0051(14)
O21 0.047(2) 0.057(2) 0.040(2) 0.0277(18) 0.0133(17) 0.0246(19)
O22 0.0326(18) 0.060(2) 0.0297(17) 0.0237(17) 0.0130(14) 0.0149(17)
O23 0.0358(18) 0.044(2) 0.0336(17) 0.0187(15) 0.0064(14) 0.0221(16)
O24 0.037(2) 0.048(2) 0.062(3) 0.0216(18) 0.0201(18) 0.032(2)
O25 0.047(2) 0.043(2) 0.0327(18) 0.0220(17) 0.0151(15) 0.0127(17)
O26 0.043(2) 0.050(2) 0.039(2) 0.0259(18) 0.0221(16) 0.0283(18)
O27 0.050(2) 0.051(2) 0.0245(15) 0.0407(17) 0.0119(14) 0.0145(15)
O28 0.0282(18) 0.056(2) 0.0349(19) 0.0183(16) 0.0068(14) 0.0201(18)
O29 0.0353(19) 0.059(2) 0.047(2) 0.0236(18) 0.0222(17) 0.0268(19)
O30 0.061(3) 0.067(3) 0.041(2) 0.033(2) 0.0171(19) 0.020(2)
O31 0.071(3) 0.071(3) 0.043(2) 0.046(2) 0.032(2) 0.036(2)
O32 0.113(5) 0.093(4) 0.161(6) 0.074(4) 0.103(4) 0.093(4)
O33 0.072(3) 0.087(4) 0.055(3) 0.046(3) 0.028(2) 0.038(3)
O34 0.068(3) 0.063(3) 0.055(3) -0.001(2) -0.010(2) 0.030(3)
O35A 0.053(5) 0.046(4) 0.045(4) 0.025(4) 0.012(3) 0.022(4)
O35B 0.055(5) 0.051(5) 0.031(4) 0.026(4) 0.017(3) 0.023(3)
O36A 0.096(7) 0.037(4) 0.045(5) 0.017(5) 0.049(5) 0.017(4)

loop_
_atom_type_symbol
_atom_type_description
_atom_type_scat_dispersion_real
_atom_type_scat_dispersion_imag
_atom_type_scat_source
Pd Pd -0.9988 1.0072 'International Tables Vol C Tables 4.2.6.8 and 6.1.1.4'
S S 0.1246 0.1234 'International Tables Vol C Tables 4.2.6.8 and 6.1.1.4'
C C 0.0033 0.0016 'International Tables Vol C Tables 4.2.6.8 and 6.1.1.4'
H H 0.0000 0.0000 'International Tables Vol C Tables 4.2.6.8 and 6.1.1.4'
N N 0.0061 0.0033 'International Tables Vol C Tables 4.2.6.8 and 6.1.1.4'
O O 0.0106 0.0060 'International Tables Vol C Tables 4.2.6.8 and 6.1.1.4'

loop_
_geom_angle_atom_site_label_1
_geom_angle_atom_site_label_2
_geom_angle_atom_site_label_3
_geom_angle
O7 Pd1 N1 85.63(12)
O7 Pd1 S1 171.94(8)
N1 Pd1 S1 86.31(9)
O7 Pd1 S4 98.20(8)
N1 Pd1 S4 168.53(10)
S1 Pd1 S4 89.76(4)
O1 Pd2 N2 86.93(12)
O1 Pd2 S2 171.92(8)
N2 Pd2 S2 85.00(10)
O1 Pd2 S1 96.38(8)
N2 Pd2 S1 171.42(11)
S2 Pd2 S1 91.67(4)
N3 Pd3 O3 85.09(14)
N3 Pd3 S3 86.53(10)
O3 Pd3 S3 170.89(9)
N3 Pd3 S2 167.45(12)
O3 Pd3 S2 98.63(9)
S3 Pd3 S2 90.31(4)
N4 Pd4 O5 85.91(12)
N4 Pd4 S4 85.40(10)
O5 Pd4 S4 171.31(8)
N4 Pd4 S3 170.89(9)
O5 Pd4 S3 97.34(8)
S4 Pd4 S3 91.28(4)
O15 Pd5 N5 86.31(12)
O15 Pd5 S5 172.13(8)
N5 Pd5 S5 85.87(10)
O15 Pd5 S8 97.94(8)
N5 Pd5 S8 169.40(9)
S5 Pd5 S8 89.92(4)
N6 Pd6 O9 86.45(12)
N6 Pd6 S6 85.64(10)
O9 Pd6 S6 172.08(8)
N6 Pd6 S5 169.28(11)
O9 Pd6 S5 96.66(8)
S6 Pd6 S5 91.20(4)
N7 Pd7 O11 84.28(12)
N7 Pd7 S7 86.56(9)
O11 Pd7 S7 170.76(9)
N7 Pd7 S6 170.75(10)
O11 Pd7 S6 98.17(9)
S7 Pd7 S6 91.07(4)
N8 Pd8 O13 84.85(12)
N8 Pd8 S8 85.18(9)
O13 Pd8 S8 170.03(9)
N8 Pd8 S7 170.92(9)
O13 Pd8 S7 96.17(8)
S8 Pd8 S7 93.65(4)
C1 S1 Pd1 97.60(14)
C1 S1 Pd2 104.04(13)
Pd1 S1 Pd2 97.42(4)
C6 S2 Pd2 97.34(14)
C6 S2 Pd3 102.37(15)
Pd2 S2 Pd3 100.53(4)
C11 S3 Pd3 97.93(14)
C11 S3 Pd4 103.18(14)
Pd3 S3 Pd4 96.90(4)
C16 S4 Pd4 98.06(14)
C16 S4 Pd1 101.06(12)
Pd4 S4 Pd1 102.42(4)
C21 S5 Pd5 98.24(13)
C21 S5 Pd6 102.92(12)
Pd5 S5 Pd6 99.24(4)
C26 S6 Pd6 97.13(14)
C26 S6 Pd7 103.20(14)
Pd6 S6 Pd7 99.03(4)
C31 S7 Pd7 97.98(13)
C31 S7 Pd8 102.32(14)
Pd7 S7 Pd8 99.57(4)
C36 S8 Pd8 97.79(13)
C36 S8 Pd5 102.08(13)
Pd8 S8 Pd5 101.17(4)
C3 O1 Pd2 119.2(3)
C8 O3 Pd3 119.8(3)
C13 O5 Pd4 121.7(3)
C18 O7 Pd1 127.7(2)
C23 O9 Pd6 117.0(2)
C28 O11 Pd7 124.1(3)
C33 O13 Pd8 127.9(3)
C38 O15 Pd5 127.3(2)
C2 N1 Pd1 116.6(2)
C2 N1 H1 108.1
Pd1 N1 H1 108.1
C2 N1 H1A 108.1
Pd1 N1 H1A 108.1
H1 N1 H1A 107.3
C7 N2 Pd2 118.2(2)
C7 N2 H2 107.8
Pd2 N2 H2 107.8
C7 N2 H2A 107.8
Pd2 N2 H2A 107.8
H2 N2 H2A 107.1
C12 N3 Pd3 117.4(3)
C12 N3 H3 108.0
Pd3 N3 H3 108.0
C12 N3 H3A 108.0
Pd3 N3 H3A 108.0
H3 N3 H3A 107.2
C17 N4 Pd4 118.0(3)
C17 N4 H4 107.8
Pd4 N4 H4 107.8
C17 N4 H4A 107.8
Pd4 N4 H4A 107.8
H4 N4 H4A 107.1
C22 N5 Pd5 116.9(2)
C22 N5 H5 108.1
Pd5 N5 H5 108.1
C22 N5 H5A 108.1
Pd5 N5 H5A 108.1
H5 N5 H5A 107.3
C27 N6 Pd6 117.2(2)
C27 N6 H6 108.0
Pd6 N6 H6 108.0
C27 N6 H6A 108.0
Pd6 N6 H6A 108.0
H6 N6 H6A 107.2
C32 N7 Pd7 117.2(2)
C32 N7 H7 108.0
Pd7 N7 H7 108.0
C32 N7 H7A 108.0
Pd7 N7 H7A 108.0
H7 N7 H7A 107.2
C37 N8 Pd8 118.7(2)
C37 N8 H8 107.6
Pd8 N8 H8 107.6
C37 N8 H8A 107.6
Pd8 N8 H8A 107.6
H8 N8 H8A 107.1
C2 C1 C4 110.4(3)
C2 C1 C5 113.6(4)
C4 C1 C5 109.2(4)
C2 C1 S1 108.8(3)
C4 C1 S1 106.4(3)
C5 C1 S1 108.2(3)
N1 C2 C1 110.1(3)
N1 C2 C3 110.5(3)
C1 C2 C3 112.4(3)
N1 C2 H2B 107.9
C1 C2 H2B 107.9
C3 C2 H2B 107.9
O2 C3 O1 123.1(4)
O2 C3 C2 119.4(4)
O1 C3 C2 117.6(4)
C1 C4 H4C 109.5
C1 C4 H4D 109.5
H4C C4 H4D 109.5
C1 C4 H4E 109.5
H4C C4 H4E 109.5
H4D C4 H4E 109.5
C1 C5 H5C 109.5
C1 C5 H5D 109.5
H5C C5 H5D 109.5
C1 C5 H5E 109.5
H5C C5 H5E 109.5
H5D C5 H5E 109.5
C10 C6 C9 110.3(4)
C10 C6 C7 112.6(4)
C9 C6 C7 110.4(4)
C10 C6 S2 108.4(3)
C9 C6 S2 106.8(3)
C7 C6 S2 108.2(3)
N2 C7 C8 111.4(3)
N2 C7 C6 109.7(3)
C8 C7 C6 113.4(3)
N2 C7 H7B 107.3
C8 C7 H7B 107.3
C6 C7 H7B 107.3
O4 C8 O3 122.7(4)
O4 C8 C7 120.2(4)
O3 C8 C7 117.0(4)
C6 C9 H9C 109.5
C6 C9 H9D 109.5
H9C C9 H9D 109.5
C6 C9 H9E 109.5
H9C C9 H9E 109.5
H9D C9 H9E 109.5
C6 C10 H10C 109.5
C6 C10 H10D 109.5
H10C C10 H10D 109.5
C6 C10 H10E 109.5
H10C C10 H10E 109.5
H10D C10 H10E 109.5
C14 C11 C12 111.5(4)
C14 C11 C15 108.8(4)
C12 C11 C15 113.5(4)
C14 C11 S3 106.2(3)
C12 C11 S3 109.0(3)
C15 C11 S3 107.6(3)
N3 C12 C13 110.1(3)
N3 C12 C11 110.2(3)
C13 C12 C11 112.9(4)
N3 C12 H12B 107.8
C13 C12 H12B 107.8
C11 C12 H12B 107.8
O6 C13 O5 122.2(4)
O6 C13 C12 118.4(4)
O5 C13 C12 119.4(4)
C11 C14 H14C 109.5
C11 C14 H14D 109.5
H14C C14 H14D 109.5
C11 C14 H14E 109.5
H14C C14 H14E 109.5
H14D C14 H14E 109.5
C11 C15 H15C 109.5
C11 C15 H15D 109.5
H15C C15 H15D 109.5
C11 C15 H15E 109.5
H15C C15 H15E 109.5
H15D C15 H15E 109.5
C20 C16 C19 111.0(3)
C20 C16 C17 112.9(3)
C19 C16 C17 109.6(4)
C20 C16 S4 107.7(3)
C19 C16 S4 107.0(3)
C17 C16 S4 108.5(3)
N4 C17 C18 109.7(3)
N4 C17 C16 111.1(3)
C18 C17 C16 114.0(4)
N4 C17 H17B 107.2
C18 C17 H17B 107.2
C16 C17 H17B 107.2
O8 C18 O7 123.4(4)
O8 C18 C17 117.0(4)
O7 C18 C17 119.6(3)
C16 C19 H19C 109.5
C16 C19 H19D 109.5
H19C C19 H19D 109.5
C16 C19 H19E 109.5
H19C C19 H19E 109.5
H19D C19 H19E 109.5
C16 C20 H20C 109.5
C16 C20 H20D 109.5
H20C C20 H20D 109.5
C16 C20 H20E 109.5
H20C C20 H20E 109.5
H20D C20 H20E 109.5
C24 C21 C22 110.5(3)
C24 C21 C25 110.5(4)
C22 C21 C25 113.1(3)
C24 C21 S5 106.9(3)
C22 C21 S5 108.0(3)
C25 C21 S5 107.6(3)
N5 C22 C23 111.5(3)
N5 C22 C21 110.6(3)
C23 C22 C21 111.3(3)
N5 C22 H22B 107.8
C23 C22 H22B 107.8
C21 C22 H22B 107.8
O10 C23 O9 122.8(4)
O10 C23 C22 119.7(4)
O9 C23 C22 117.5(4)
C21 C24 H24C 109.5
C21 C24 H24D 109.5
H24C C24 H24D 109.5
C21 C24 H24E 109.5
H24C C24 H24E 109.5
H24D C24 H24E 109.5
C21 C25 H25C 109.5
C21 C25 H25D 109.5
H25C C25 H25D 109.5
C21 C25 H25E 109.5
H25C C25 H25E 109.5
H25D C25 H25E 109.5
C30 C26 C27 112.9(4)
C30 C26 C29 110.1(4)
C27 C26 C29 109.9(4)
C30 C26 S6 108.5(3)
C27 C26 S6 108.7(3)
C29 C26 S6 106.6(3)
N6 C27 C28 108.8(3)
N6 C27 C26 110.5(3)
C28 C27 C26 114.7(3)
N6 C27 H27B 107.5
C28 C27 H27B 107.5
C26 C27 H27B 107.5
O12 C28 O11 123.1(4)
O12 C28 C27 118.1(4)
O11 C28 C27 118.7(4)
C26 C29 H29C 109.5
C26 C29 H29D 109.5
H29C C29 H29D 109.5
C26 C29 H29E 109.5
H29C C29 H29E 109.5
H29D C29 H29E 109.5
C26 C30 H30C 109.5
C26 C30 H30D 109.5
H30C C30 H30D 109.5
C26 C30 H30E 109.5
H30C C30 H30E 109.5
H30D C30 H30E 109.5
C34 C31 C35 110.1(3)
C34 C31 C32 109.8(3)
C35 C31 C32 112.2(3)
C34 C31 S7 107.3(3)
C35 C31 S7 108.7(3)
C32 C31 S7 108.6(3)
N7 C32 C33 110.7(3)
N7 C32 C31 111.4(3)
C33 C32 C31 112.4(3)
N7 C32 H32B 107.4
C33 C32 H32B 107.4
C31 C32 H32B 107.4
O14 C33 O13 122.0(4)
O14 C33 C32 118.1(4)
O13 C33 C32 119.8(4)
C31 C34 H34C 109.5
C31 C34 H34D 109.5
H34C C34 H34D 109.5
C31 C34 H34E 109.5
H34C C34 H34E 109.5
H34D C34 H34E 109.5
C31 C35 H35C 109.5
C31 C35 H35D 109.5
H35C C35 H35D 109.5
C31 C35 H35E 109.5
H35C C35 H35E 109.5
H35D C35 H35E 109.5
C40 C36 C39 109.5(3)
C40 C36 C37 113.2(3)
C39 C36 C37 109.8(4)
C40 C36 S8 109.0(3)
C39 C36 S8 106.9(3)
C37 C36 S8 108.3(3)
N8 C37 C38 110.4(3)
N8 C37 C36 110.9(3)
C38 C37 C36 113.3(3)
N8 C37 H37B 107.3
C38 C37 H37B 107.3
C36 C37 H37B 107.3
O16 C38 O15 122.7(3)
O16 C38 C37 118.2(3)
O15 C38 C37 119.1(3)
C36 C39 H39C 109.5
C36 C39 H39D 109.5
H39C C39 H39D 109.5
C36 C39 H39E 109.5
H39C C39 H39E 109.5
H39D C39 H39E 109.5
C36 C40 H40C 109.5
C36 C40 H40D 109.5
H40C C40 H40D 109.5
C36 C40 H40E 109.5
H40C C40 H40E 109.5
H40D C40 H40E 109.5
H17F O17 H17G 108(3)
H18F O18 H18G 109(3)
H19F O19 H19G 110(3)
H20F O20 H20G 108(3)
H21F O21 H21G 105(3)
H22F O22 H22G 107(3)
H23F O23 H23G 107(3)
H24F O24 H24G 108(3)
H25F O25 H25G 105(3)
H26F O26 H26G 107(3)
H27F O27 H27G 109(3)
H28F O28 H28G 116(3)
H29F O29 H29G 106(3)
H30F O30 H30G 108(3)
H31F O31 H31G 110(3)
H32F O32 H32G 101(3)
H33F O33 H33G 103(3)
H34F O34 H34G 108(3)
H35F O35A H35G 109(3)
H35H O35B H35I 113(4)
H36F O36A H36G 109(3)

loop_
_geom_bond_atom_site_label_1
_geom_bond_atom_site_label_2
_geom_bond_distance
Pd1 O7 2.079(3)
Pd1 N1 2.089(3)
Pd1 S1 2.2315(10)
Pd1 S4 2.2867(10)
Pd2 O1 2.086(3)
Pd2 N2 2.087(3)
Pd2 S2 2.2261(11)
Pd2 S1 2.2871(10)
Pd3 N3 2.070(4)
Pd3 O3 2.085(3)
Pd3 S3 2.2302(10)
Pd3 S2 2.2843(11)
Pd4 N4 2.080(3)
Pd4 O5 2.088(3)
Pd4 S4 2.2338(11)
Pd4 S3 2.2876(10)
Pd5 O15 2.082(3)
Pd5 N5 2.097(3)
Pd5 S5 2.2285(11)
Pd5 S8 2.2869(9)
Pd6 N6 2.089(3)
Pd6 O9 2.095(3)
Pd6 S6 2.2306(10)
Pd6 S5 2.2819(10)
Pd7 N7 2.076(3)
Pd7 O11 2.080(3)
Pd7 S7 2.2427(10)
Pd7 S6 2.2894(10)
Pd8 N8 2.065(3)
Pd8 O13 2.068(3)
Pd8 S8 2.2382(10)
Pd8 S7 2.2968(10)
S1 C1 1.861(4)
S2 C6 1.863(4)
S3 C11 1.863(4)
S4 C16 1.856(4)
S5 C21 1.864(4)
S6 C26 1.860(4)
S7 C31 1.865(4)
S8 C36 1.864(4)
O1 C3 1.282(5)
O2 C3 1.226(5)
O3 C8 1.291(5)
O4 C8 1.214(5)
O5 C13 1.285(5)
O6 C13 1.221(5)
O7 C18 1.273(5)
O8 C18 1.228(5)
O9 C23 1.286(5)
O10 C23 1.233(5)
O11 C28 1.263(5)
O12 C28 1.225(5)
O13 C33 1.269(5)
O14 C33 1.238(5)
O15 C38 1.280(5)
O16 C38 1.238(5)
N1 C2 1.502(5)
N1 H1 0.9200
N1 H1A 0.9200
N2 C7 1.494(5)
N2 H2 0.9200
N2 H2A 0.9200
N3 C12 1.501(6)
N3 H3 0.9200
N3 H3A 0.9200
N4 C17 1.491(5)
N4 H4 0.9200
N4 H4A 0.9200
N5 C22 1.490(5)
N5 H5 0.9200
N5 H5A 0.9200
N6 C27 1.501(5)
N6 H6 0.9200
N6 H6A 0.9200
N7 C32 1.484(5)
N7 H7 0.9200
N7 H7A 0.9200
N8 C37 1.491(5)
N8 H8 0.9200
N8 H8A 0.9200
C1 C2 1.529(6)
C1 C4 1.539(6)
C1 C5 1.541(6)
C2 C3 1.535(5)
C2 H2B 1.0000
C4 H4C 0.9800
C4 H4D 0.9800
C4 H4E 0.9800
C5 H5C 0.9800
C5 H5D 0.9800
C5 H5E 0.9800
C6 C10 1.521(6)
C6 C9 1.525(7)
C6 C7 1.540(6)
C7 C8 1.518(6)
C7 H7B 1.0000
C9 H9C 0.9800
C9 H9D 0.9800
C9 H9E 0.9800
C10 H10C 0.9800
C10 H10D 0.9800
C10 H10E 0.9800
C11 C14 1.524(6)
C11 C12 1.537(6)
C11 C15 1.539(6)
C12 C13 1.518(5)
C12 H12B 1.0000
C14 H14C 0.9800
C14 H14D 0.9800
C14 H14E 0.9800
C15 H15C 0.9800
C15 H15D 0.9800
C15 H15E 0.9800
C16 C20 1.536(6)
C16 C19 1.540(5)
C16 C17 1.547(6)
C17 C18 1.527(5)
C17 H17B 1.0000
C19 H19C 0.9800
C19 H19D 0.9800
C19 H19E 0.9800
C20 H20C 0.9800
C20 H20D 0.9800
C20 H20E 0.9800
C21 C24 1.522(5)
C21 C22 1.539(6)
C21 C25 1.541(6)
C22 C23 1.527(5)
C22 H22B 1.0000
C24 H24C 0.9800
C24 H24D 0.9800
C24 H24E 0.9800
C25 H25C 0.9800
C25 H25D 0.9800
C25 H25E 0.9800
C26 C30 1.532(6)
C26 C27 1.536(6)
C26 C29 1.544(6)
C27 C28 1.529(6)
C27 H27B 1.0000
C29 H29C 0.9800
C29 H29D 0.9800
C29 H29E 0.9800
C30 H30C 0.9800
C30 H30D 0.9800
C30 H30E 0.9800
C31 C34 1.528(6)
C31 C35 1.529(6)
C31 C32 1.548(5)
C32 C33 1.525(6)
C32 H32B 1.0000
C34 H34C 0.9800
C34 H34D 0.9800
C34 H34E 0.9800
C35 H35C 0.9800
C35 H35D 0.9800
C35 H35E 0.9800
C36 C40 1.524(6)
C36 C39 1.527(6)
C36 C37 1.538(5)
C37 C38 1.533(5)
C37 H37B 1.0000
C39 H39C 0.9800
C39 H39D 0.9800
C39 H39E 0.9800
C40 H40C 0.9800
C40 H40D 0.9800
C40 H40E 0.9800
O17 H17F 0.847(19)
O17 H17G 0.856(19)
O18 H18F 0.841(19)
O18 H18G 0.852(19)
O19 H19F 0.851(19)
O19 H19G 0.854(19)
O20 H20F 0.845(19)
O20 H20G 0.858(19)
O21 H21F 0.863(19)
O21 H21G 0.869(19)
O22 H22F 0.854(19)
O22 H22G 0.859(19)
O23 H23F 0.851(19)
O23 H23G 0.854(19)
O24 H24F 0.849(19)
O24 H24G 0.851(19)
O25 H25F 0.865(19)
O25 H25G 0.852(19)
O26 H26F 0.860(19)
O26 H26G 0.851(19)
O27 H27F 0.847(19)
O27 H27G 0.844(19)
O28 H28F 0.822(19)
O28 H28G 0.821(19)
O29 H29F 0.868(19)
O29 H29G 0.854(19)
O30 H30F 0.861(19)
O30 H30G 0.864(19)
O31 H31F 0.839(19)
O31 H31G 0.858(19)
O32 H32F 0.917(19)
O32 H32G 0.86(2)
O33 H33F 0.875(19)
O33 H33G 0.87(2)
O34 H34F 0.85(2)
O34 H34G 0.86(2)
O35A H35F 0.85(2)
O35A H35G 0.85(2)
O35B H35H 0.83(2)
O35B H35I 0.84(2)
O36A H36F 0.85(2)
O36A H36G 0.85(2)

loop_
_geom_hbond_atom_site_label_D
_geom_hbond_atom_site_label_H
_geom_hbond_atom_site_label_A
_geom_hbond_site_symmetry_A
_geom_hbond_distance_DH
_geom_hbond_distance_HA
_geom_hbond_distance_DA
_geom_hbond_angle_DHA
N1 H1 O26 1_554 0.92 2.06 2.963(5) 169
N1 H1A O15 1_545 0.92 2.21 3.109(4) 166
N2 H2 O27 . 0.92 2.35 3.139(5) 143
N2 H2A O13 1_545 0.92 2.11 2.928(5) 148
N3 H3 O35B . 0.92 2.01 2.889(8) 160
N3 H3 O36A . 0.92 2.23 3.045(8) 147
N3 H3A O11 1_545 0.92 2.37 3.278(5) 167
N4 H4 O29 1_655 0.92 1.98 2.886(5) 170
N4 H4A O9 1_545 0.92 2.04 2.917(4) 160
N5 H5 O18 1_554 0.92 2.09 3.008(5) 172
N5 H5A O7 1_565 0.92 2.19 3.094(4) 167
N6 H6 O27 1_665 0.92 2.44 3.183(5) 138
N6 H6 O28 . 0.92 2.48 3.326(5) 153
N6 H6A O5 1_565 0.92 2.21 3.041(5) 151
N7 H7 O23 . 0.92 2.03 2.938(5) 170
N7 H7A O3 1_565 0.92 2.16 3.066(5) 169
N8 H8 O28 1_455 0.92 1.98 2.896(5) 171
N8 H8A O1 1_565 0.92 2.06 2.930(4) 157
O17 H17F O26 1_565 0.847(19) 1.96(2) 2.798(5) 167(6)
O17 H17G O16 1_556 0.856(19) 1.93(2) 2.775(4) 170(5)
O18 H18F O17 . 0.841(19) 2.00(3) 2.818(5) 165(6)
O18 H18G O20 . 0.852(19) 1.98(2) 2.814(5) 165(5)
O19 H19F O8 1_556 0.851(19) 2.05(2) 2.892(5) 168(5)
O19 H19G O2 1_656 0.854(19) 1.94(3) 2.760(5) 160(6)
O20 H20F O21 . 0.845(19) 1.88(2) 2.709(5) 167(6)
O20 H20G O8 1_566 0.858(19) 1.94(3) 2.742(4) 156(5)
O21 H21F O22 . 0.863(19) 1.97(3) 2.805(6) 162(5)
O21 H21G O30 . 0.869(19) 2.00(2) 2.857(6) 169(6)
O22 H22F O10 1_556 0.854(19) 1.95(2) 2.802(5) 174(6)
O22 H22G O16 1_656 0.859(19) 2.21(4) 2.915(5) 139(6)
O23 H23F O20 . 0.851(19) 1.96(2) 2.796(5) 168(5)
O23 H23G O25 1_565 0.854(19) 1.96(2) 2.782(5) 162(5)
O24 H24F O19 1_455 0.849(19) 1.97(2) 2.814(5) 177(6)
O24 H24G O32 . 0.851(19) 1.90(2) 2.736(6) 168(6)
O25 H25F O24 1_655 0.865(19) 1.91(2) 2.770(6) 170(6)
O25 H25G O12 1_545 0.852(19) 1.97(3) 2.788(5) 159(5)
O26 H26F O23 1_545 0.860(19) 1.95(2) 2.791(5) 167(6)
O26 H26G O31 . 0.851(19) 1.95(2) 2.788(6) 169(6)
O27 H27F O6 1_455 0.847(19) 1.88(3) 2.687(5) 158(5)
O27 H27G O14 1_545 0.844(19) 1.81(2) 2.650(5) 175(5)
O28 H28F O10 . 0.822(19) 2.02(2) 2.810(5) 161(5)
O28 H28G O27 1_665 0.821(19) 2.00(3) 2.797(5) 164(5)
O29 H29F O2 . 0.868(19) 1.98(2) 2.834(5) 168(6)
O29 H29G O27 . 0.854(19) 1.98(2) 2.802(5) 160(5)
O30 H30F O12 . 0.861(19) 2.28(5) 2.911(7) 130(6)
O30 H30G O19 1_565 0.864(19) 1.95(3) 2.791(5) 165(6)
O31 H31F O33 1_545 0.839(19) 2.17(3) 2.946(8) 154(7)
O31 H31G O4 . 0.858(19) 2.08(2) 2.902(6) 161(5)
O32 H32F O34 . 0.917(19) 2.07(2) 2.823(7) 139(3)
O32 H32G O31 . 0.86(2) 1.98(2) 2.837(7) 178(9)
O33 H33F O17 . 0.875(19) 2.11(4) 2.877(6) 146(7)
O33 H33G O30 1_455 0.87(2) 1.90(2) 2.766(6) 170(7)
O34 H34F O18 . 0.85(2) 2.12(4) 2.906(6) 154(8)
O34 H34G O6 1_455 0.86(2) 2.02(3) 2.815(6) 154(6)
O35A H35F O25 . 0.85(2) 2.14(3) 2.986(9) 174(13)
O35A H35G O4 . 0.85(2) 2.05(5) 2.848(9) 157(12)
O35B H35H O4 . 0.83(2) 2.45(8) 3.135(9) 141(10)
O35B H35I O25 . 0.84(2) 2.03(5) 2.802(10) 152(9)
O36A H36F O22 . 0.85(2) 2.14(5) 2.949(9) 159(12)
O36A H36G O35A . 0.85(2) 1.93(5) 2.746(12) 158(12)

loop_
_geom_torsion_atom_site_label_1
_geom_torsion_atom_site_label_2
_geom_torsion_atom_site_label_3
_geom_torsion_atom_site_label_4
_geom_torsion
N1 Pd1 S1 C1 -23.21(16)
S4 Pd1 S1 C1 146.02(13)
N1 Pd1 S1 Pd2 82.11(9)
S4 Pd1 S1 Pd2 -108.66(4)
O1 Pd2 S1 C1 33.51(16)
S2 Pd2 S1 C1 -145.78(14)
O1 Pd2 S1 Pd1 -66.29(9)
S2 Pd2 S1 Pd1 114.43(4)
N2 Pd2 S2 C6 -27.85(19)
S1 Pd2 S2 C6 144.23(15)
N2 Pd2 S2 Pd3 76.25(11)
S1 Pd2 S2 Pd3 -111.67(4)
N3 Pd3 S2 C6 -74.5(5)
O3 Pd3 S2 C6 31.90(17)
S3 Pd3 S2 C6 -149.81(14)
N3 Pd3 S2 Pd2 -174.5(4)
O3 Pd3 S2 Pd2 -68.11(10)
S3 Pd3 S2 Pd2 110.18(4)
N3 Pd3 S3 C11 -22.52(17)
S2 Pd3 S3 C11 145.32(14)
N3 Pd3 S3 Pd4 81.89(11)
S2 Pd3 S3 Pd4 -110.27(4)
O5 Pd4 S3 C11 31.59(17)
S4 Pd4 S3 C11 -147.27(15)
O5 Pd4 S3 Pd3 -68.27(9)
S4 Pd4 S3 Pd3 112.87(4)
N4 Pd4 S4 C16 -26.63(15)
S3 Pd4 S4 C16 144.88(12)
N4 Pd4 S4 Pd1 76.65(10)
S3 Pd4 S4 Pd1 -111.85(4)
O7 Pd1 S4 C16 29.29(16)
N1 Pd1 S4 C16 -79.6(5)
S1 Pd1 S4 C16 -149.39(14)
O7 Pd1 S4 Pd4 -71.63(9)
N1 Pd1 S4 Pd4 179.5(5)
S1 Pd1 S4 Pd4 109.69(4)
N5 Pd5 S5 C21 -23.67(15)
S8 Pd5 S5 C21 146.60(12)
N5 Pd5 S5 Pd6 80.95(9)
S8 Pd5 S5 Pd6 -108.78(4)
N6 Pd6 S5 C21 -70.4(5)
O9 Pd6 S5 C21 35.97(16)
S6 Pd6 S5 C21 -143.07(14)
N6 Pd6 S5 Pd5 -171.1(5)
O9 Pd6 S5 Pd5 -64.77(9)
S6 Pd6 S5 Pd5 116.19(4)
N6 Pd6 S6 C26 -27.51(18)
S5 Pd6 S6 C26 142.24(14)
N6 Pd6 S6 Pd7 77.14(11)
S5 Pd6 S6 Pd7 -113.11(4)
O11 Pd7 S6 C26 28.82(17)
S7 Pd7 S6 C26 -151.02(15)
O11 Pd7 S6 Pd6 -70.75(10)
S7 Pd7 S6 Pd6 109.40(4)
N7 Pd7 S7 C31 -22.31(16)
S6 Pd7 S7 C31 148.75(14)
N7 Pd7 S7 Pd8 81.70(10)
S6 Pd7 S7 Pd8 -107.25(4)
O13 Pd8 S7 C31 30.71(16)
S8 Pd8 S7 C31 -147.56(13)
O13 Pd8 S7 Pd7 -69.71(9)
S8 Pd8 S7 Pd7 112.02(4)
N8 Pd8 S8 C36 -26.71(15)
S7 Pd8 S8 C36 144.26(12)
N8 Pd8 S8 Pd5 77.31(10)
S7 Pd8 S8 Pd5 -111.73(4)
O15 Pd5 S8 C36 27.72(15)
N5 Pd5 S8 C36 -85.4(6)
S5 Pd5 S8 C36 -151.84(13)
O15 Pd5 S8 Pd8 -72.85(9)
N5 Pd5 S8 Pd8 174.1(5)
S5 Pd5 S8 Pd8 107.59(4)
N2 Pd2 O1 C3 132.9(3)
S1 Pd2 O1 C3 -39.1(3)
N3 Pd3 O3 C8 133.2(4)
S2 Pd3 O3 C8 -34.8(3)
N4 Pd4 O5 C13 139.1(3)
S3 Pd4 O5 C13 -32.4(3)
N1 Pd1 O7 C18 149.4(3)
S4 Pd1 O7 C18 -19.7(3)
N6 Pd6 O9 C23 128.3(3)
S5 Pd6 O9 C23 -41.4(3)
N7 Pd7 O11 C28 143.1(3)
S6 Pd7 O11 C28 -27.9(3)
N8 Pd8 O13 C33 145.6(4)
S7 Pd8 O13 C33 -25.3(3)
N5 Pd5 O15 C38 150.5(3)
S8 Pd5 O15 C38 -19.8(3)
O7 Pd1 N1 C2 -178.3(3)
S1 Pd1 N1 C2 1.9(2)
S4 Pd1 N1 C2 -68.3(6)
O1 Pd2 N2 C7 -171.9(3)
S2 Pd2 N2 C7 8.5(3)
O3 Pd3 N3 C12 178.3(3)
S3 Pd3 N3 C12 1.8(3)
S2 Pd3 N3 C12 -73.8(6)
O5 Pd4 N4 C17 -171.7(3)
S4 Pd4 N4 C17 8.5(2)
O15 Pd5 N5 C22 -178.4(3)
S5 Pd5 N5 C22 2.5(2)
S8 Pd5 N5 C22 -64.3(6)
O9 Pd6 N6 C27 -171.9(3)
S6 Pd6 N6 C27 8.6(3)
S5 Pd6 N6 C27 -64.6(6)
O11 Pd7 N7 C32 -179.3(3)
S7 Pd7 N7 C32 2.0(3)
O13 Pd8 N8 C37 -171.1(3)
S8 Pd8 N8 C37 8.7(2)
Pd1 S1 C1 C2 44.4(3)
Pd2 S1 C1 C2 -55.3(3)
Pd1 S1 C1 C4 -74.6(3)
Pd2 S1 C1 C4 -174.3(3)
Pd1 S1 C1 C5 168.2(3)
Pd2 S1 C1 C5 68.5(3)
Pd1 N1 C2 C1 26.9(4)
Pd1 N1 C2 C3 -97.9(3)
C4 C1 C2 N1 68.7(4)
C5 C1 C2 N1 -168.2(3)
S1 C1 C2 N1 -47.7(4)
C4 C1 C2 C3 -167.6(4)
C5 C1 C2 C3 -44.5(5)
S1 C1 C2 C3 76.0(4)
Pd2 O1 C3 O2 -118.8(4)
Pd2 O1 C3 C2 60.9(4)
N1 C2 C3 O2 -137.9(4)
C1 C2 C3 O2 98.6(5)
N1 C2 C3 O1 42.4(5)
C1 C2 C3 O1 -81.1(5)
Pd2 S2 C6 C10 169.6(3)
Pd3 S2 C6 C10 67.1(3)
Pd2 S2 C6 C9 -71.5(3)
Pd3 S2 C6 C9 -174.1(3)
Pd2 S2 C6 C7 47.3(3)
Pd3 S2 C6 C7 -55.3(3)
Pd2 N2 C7 C8 -105.8(3)
Pd2 N2 C7 C6 20.7(4)
C10 C6 C7 N2 -165.2(4)
C9 C6 C7 N2 71.1(4)
S2 C6 C7 N2 -45.5(4)
C10 C6 C7 C8 -39.9(5)
C9 C6 C7 C8 -163.7(4)
S2 C6 C7 C8 79.8(4)
Pd3 O3 C8 O4 -126.5(4)
Pd3 O3 C8 C7 55.4(5)
N2 C7 C8 O4 -134.5(4)
C6 C7 C8 O4 101.2(5)
N2 C7 C8 O3 43.7(5)
C6 C7 C8 O3 -80.7(5)
Pd3 S3 C11 C14 -77.6(3)
Pd4 S3 C11 C14 -176.7(3)
Pd3 S3 C11 C12 42.6(3)
Pd4 S3 C11 C12 -56.4(3)
Pd3 S3 C11 C15 166.0(3)
Pd4 S3 C11 C15 67.0(3)
Pd3 N3 C12 C13 -99.3(4)
Pd3 N3 C12 C11 25.9(4)
C14 C11 C12 N3 71.2(4)
C15 C11 C12 N3 -165.5(3)
S3 C11 C12 N3 -45.7(4)
C14 C11 C12 C13 -165.2(4)
C15 C11 C12 C13 -41.9(5)
S3 C11 C12 C13 77.9(4)
Pd4 O5 C13 O6 -127.5(4)
Pd4 O5 C13 C12 52.3(5)
N3 C12 C13 O6 -133.1(4)
C11 C12 C13 O6 103.3(5)
N3 C12 C13 O5 47.2(5)
C11 C12 C13 O5 -76.4(5)
Pd4 S4 C16 C20 166.7(2)
Pd1 S4 C16 C20 62.3(3)
Pd4 S4 C16 C19 -74.0(3)
Pd1 S4 C16 C19 -178.4(3)
Pd4 S4 C16 C17 44.2(3)
Pd1 S4 C16 C17 -60.3(3)
Pd4 N4 C17 C18 -108.1(3)
Pd4 N4 C17 C16 18.9(4)
C20 C16 C17 N4 -161.8(3)
C19 C16 C17 N4 73.9(4)
S4 C16 C17 N4 -42.5(4)
C20 C16 C17 C18 -37.2(5)
C19 C16 C17 C18 -161.4(3)
S4 C16 C17 C18 82.1(3)
Pd1 O7 C18 O8 -149.9(3)
Pd1 O7 C18 C17 33.2(5)
N4 C17 C18 O8 -116.7(4)
C16 C17 C18 O8 117.9(4)
N4 C17 C18 O7 60.4(5)
C16 C17 C18 O7 -65.0(5)
Pd5 S5 C21 C24 -74.9(3)
Pd6 S5 C21 C24 -176.4(3)
Pd5 S5 C21 C22 44.1(3)
Pd6 S5 C21 C22 -57.4(3)
Pd5 S5 C21 C25 166.4(3)
Pd6 S5 C21 C25 64.9(3)
Pd5 N5 C22 C23 -98.2(3)
Pd5 N5 C22 C21 26.2(4)
C24 C21 C22 N5 69.7(4)
C25 C21 C22 N5 -165.8(3)
S5 C21 C22 N5 -46.9(4)
C24 C21 C22 C23 -165.7(3)
C25 C21 C22 C23 -41.3(4)
S5 C21 C22 C23 77.6(4)
Pd6 O9 C23 O10 -117.2(4)
Pd6 O9 C23 C22 63.4(4)
N5 C22 C23 O10 -138.9(4)
C21 C22 C23 O10 97.1(5)
N5 C22 C23 O9 40.6(5)
C21 C22 C23 O9 -83.4(4)
Pd6 S6 C26 C30 169.5(3)
Pd7 S6 C26 C30 68.4(3)
Pd6 S6 C26 C27 46.4(3)
Pd7 S6 C26 C27 -54.6(3)
Pd6 S6 C26 C29 -72.0(3)
Pd7 S6 C26 C29 -173.0(3)
Pd6 N6 C27 C28 -106.6(3)
Pd6 N6 C27 C26 20.1(4)
C30 C26 C27 N6 -165.3(4)
C29 C26 C27 N6 71.4(4)
S6 C26 C27 N6 -44.9(4)
C30 C26 C27 C28 -42.0(5)
C29 C26 C27 C28 -165.3(4)
S6 C26 C27 C28 78.4(4)
Pd7 O11 C28 O12 -135.9(4)
Pd7 O11 C28 C27 46.5(5)
N6 C27 C28 O12 -127.5(5)
C26 C27 C28 O12 108.3(5)
N6 C27 C28 O11 50.2(5)
C26 C27 C28 O11 -74.0(5)
Pd7 S7 C31 C34 -77.1(3)
Pd8 S7 C31 C34 -178.8(2)
Pd7 S7 C31 C35 163.9(3)
Pd8 S7 C31 C35 62.2(3)
Pd7 S7 C31 C32 41.5(3)
Pd8 S7 C31 C32 -60.2(3)
Pd7 N7 C32 C33 -100.4(3)
Pd7 N7 C32 C31 25.4(4)
C34 C31 C32 N7 72.0(4)
C35 C31 C32 N7 -165.2(3)
S7 C31 C32 N7 -45.0(4)
C34 C31 C32 C33 -163.1(3)
C35 C31 C32 C33 -40.3(4)
S7 C31 C32 C33 79.9(3)
Pd8 O13 C33 O14 -142.1(4)
Pd8 O13 C33 C32 40.9(5)
N7 C32 C33 O14 -119.8(4)
C31 C32 C33 O14 115.0(4)
N7 C32 C33 O13 57.4(5)
C31 C32 C33 O13 -67.9(5)
Pd8 S8 C36 C40 167.9(2)
Pd5 S8 C36 C40 64.6(3)
Pd8 S8 C36 C39 -73.9(3)
Pd5 S8 C36 C39 -177.1(3)
Pd8 S8 C36 C37 44.3(3)
Pd5 S8 C36 C37 -58.9(3)
Pd8 N8 C37 C38 -107.5(3)
Pd8 N8 C37 C36 18.9(4)
C40 C36 C37 N8 -163.6(3)
C39 C36 C37 N8 73.8(4)
S8 C36 C37 N8 -42.6(4)
C40 C36 C37 C38 -38.7(5)
C39 C36 C37 C38 -161.4(3)
S8 C36 C37 C38 82.3(3)
Pd5 O15 C38 O16 -146.6(3)
Pd5 O15 C38 C37 35.6(5)
N8 C37 C38 O16 -120.8(4)
C36 C37 C38 O16 114.1(4)
N8 C37 C38 O15 57.1(5)
C36 C37 C38 O15 -68.0(4)
